data_7201715
loop_
_publ_author_name
'Alshahateet, Solhe F.'
'Bishop, Roger'
'Craig, Donald C.'
'Kooli, Fethi'
'Scudder, Marcia L.'

_publ_section_title
;
 The Janus-like behaviour of sulfur in substituted diquinoline
 inclusion crystal structures
;
_journal_issue 3
_journal_name_full CrystEngComm
_journal_page_first 297
_journal_paper_doi 10.1039/b713533p
_journal_volume 10
_journal_year 2008
_chemical_formula_moiety 'C34 H22 Br2 N2 S,C4 H8 O'
_chemical_formula_sum 'C38 H30 Br2 N2 O S'
_chemical_formula_weight 722.5
_space_group_IT_number 2
_symmetry_cell_setting triclinic
_symmetry_space_group_name_Hall '-P 1'
_symmetry_space_group_name_H-M 'P -1'
_atom_type_scat_source 'International Tables for X-ray Crystallography, Vol. IV'
_cell_angle_alpha 104.64(3)
_cell_angle_beta 99.74(3)
_cell_angle_gamma 93.26(3)
_cell_formula_units_Z 2
_cell_length_a 10.204(5)
_cell_length_b 10.564(5)
_cell_length_c 15.804(7)
_cell_measurement_reflns_used 25
_cell_measurement_temperature 294
_cell_measurement_theta_max 12
_cell_measurement_theta_min 10
_cell_volume 1615.6(13)
_computing_cell_refinement 'CAD4 Version 5.0, 1989'
_computing_data_collection 'CAD4 Version 5.0, 1989'
_computing_data_reduction 'Local program'
_computing_molecular_graphics 'ORTEP-II, (Johnson, 1976)'
_computing_publication_material 'Local programs'
_computing_structure_refinement 'RAELS, (Rae, 1989)'
_computing_structure_solution 'SIR92 (Altomare et al, 1994)'
_diffrn_measurement_device_type 'Nonius CAD-4'
_diffrn_measurement_method \w--2\q
_diffrn_radiation_type 'Mo K\a'
_diffrn_radiation_wavelength 0.71073
_diffrn_reflns_av_R_equivalents 0.059
_diffrn_reflns_limit_h_max 12
_diffrn_reflns_limit_h_min -12
_diffrn_reflns_limit_k_max 12
_diffrn_reflns_limit_k_min -12
_diffrn_reflns_limit_l_max 18
_diffrn_reflns_limit_l_min 0
_diffrn_reflns_number 5902
_diffrn_reflns_theta_max 25
_diffrn_standards_decay_% 22
_diffrn_standards_interval_time 30min
_diffrn_standards_number 1
_exptl_absorpt_coefficient_mu 2.584
_exptl_absorpt_correction_T_max 0.75
_exptl_absorpt_correction_T_min 0.52
_exptl_absorpt_correction_type analytical
_exptl_absorpt_process_details '(DeMeulenaer & Tompa, 1965)'
_exptl_crystal_colour colourless
_exptl_crystal_density_diffrn 1.48
_exptl_crystal_density_method 'not measured'
_exptl_crystal_description tabular
_exptl_crystal_F_000 732.0
_exptl_crystal_size_max 0.27
_exptl_crystal_size_mid 0.26
_exptl_crystal_size_min 0.06
_refine_diff_density_max 1.02
_refine_diff_density_min -1.53
_refine_ls_extinction_method none
_refine_ls_goodness_of_fit_ref 1.68
_refine_ls_hydrogen_treatment noref
_refine_ls_number_parameters 198
_refine_ls_number_reflns 2792
_refine_ls_R_factor_gt 0.065
_refine_ls_shift/su_max 0.004
_refine_ls_structure_factor_coef F
_refine_ls_weighting_details 'w = 1/[\s^2^(F) + 0.0004F^2^]'
_refine_ls_weighting_scheme calc
_refine_ls_wR_factor_ref 0.082
_reflns_number_gt 2792
_reflns_number_total 5676
_reflns_threshold_expression I>2\s(I)
_cod_data_source_file b713533p.txt
_cod_data_source_block DRB321
_cod_original_cell_volume 1616(1)
_cod_database_code 7201715

loop_
_symmetry_equiv_pos_site_id
_symmetry_equiv_pos_as_xyz
1 x,y,z
2 -x,-y,-z

loop_
_atom_site_label
_atom_site_fract_x
_atom_site_fract_y
_atom_site_fract_z
_atom_site_U_iso_or_equiv
_atom_site_adp_type
_atom_site_type_symbol
_atom_site_occupancy
Br1 0.41996(12) 0.70091(11) 0.56678(7) 0.0721(5) Uani Br 1.0
Br2 0.93746(11) 0.85881(13) 0.90880(8) 0.0853(5) Uani Br 1.0
S1 0.7101(3) 0.8340(2) 0.7192(2) 0.0522(8) Uani S 1.0
N1 0.7459(7) 0.4621(7) 0.7007(5) 0.043(2) Uani N 1.0
N2 0.4519(7) 0.8379(7) 0.8773(5) 0.046(2) Uani N 1.0
C1 0.7710(8) 0.6929(9) 0.7529(6) 0.044(1) Uani C 1.0
C2 0.6805(8) 0.5691(8) 0.7103(5) 0.038(1) Uani C 1.0
C3 0.5387(8) 0.5600(8) 0.6862(5) 0.037(1) Uani C 1.0
C4 0.4696(8) 0.6838(8) 0.6905(5) 0.041(1) Uani C 1.0
C5 0.5507(9) 0.8096(8) 0.7510(6) 0.045(1) Uani C 1.0
C6 0.5581(9) 0.8030(8) 0.8452(6) 0.041(1) Uani C 1.0
C7 0.6671(8) 0.7547(8) 0.8925(6) 0.040(1) Uani C 1.0
C8 0.7901(8) 0.7199(8) 0.8533(6) 0.043(1) Uani C 1.0
C9 0.6746(9) 0.3415(9) 0.6692(6) 0.044(2) Uani C 1.0
C10 0.7471(10) 0.2295(10) 0.6562(6) 0.056(3) Uani C 1.0
C11 0.6806(12) 0.1076(10) 0.6258(7) 0.064(3) Uani C 1.0
C12 0.5404(12) 0.0873(10) 0.6082(7) 0.066(3) Uani C 1.0
C13 0.4698(10) 0.1933(10) 0.6199(6) 0.059(2) Uani C 1.0
C14 0.5336(9) 0.3233(9) 0.6488(6) 0.045(2) Uani C 1.0
C15 0.4674(9) 0.4391(9) 0.6580(6) 0.044(2) Uani C 1.0
C16 0.4432(9) 0.8311(9) 0.9597(6) 0.049(2) Uani C 1.0
C17 0.3286(10) 0.8715(11) 0.9957(7) 0.066(2) Uani C 1.0
C18 0.3140(11) 0.8613(12) 1.0772(8) 0.074(3) Uani C 1.0
C19 0.4117(11) 0.8096(11) 1.1291(7) 0.073(2) Uani C 1.0
C20 0.5215(11) 0.7680(10) 1.0977(7) 0.066(2) Uani C 1.0
C21 0.5418(9) 0.7782(9) 1.0127(6) 0.049(2) Uani C 1.0
C22 0.6567(9) 0.7384(9) 0.9753(6) 0.045(2) Uani C 1.0
C23 0.3155(7) 0.4229(7) 0.6314(4) 0.052(3) Uani C 1.0
C24 0.2368(8) 0.4560(7) 0.6949(5) 0.064(3) Uani C 1.0
C25 0.0978(8) 0.4444(8) 0.6683(7) 0.082(4) Uani C 1.0
C26 0.0418(9) 0.4007(8) 0.5801(6) 0.090(4) Uani C 1.0
C27 0.1187(9) 0.3677(8) 0.5168(6) 0.088(3) Uani C 1.0
C28 0.2578(8) 0.3787(7) 0.5423(5) 0.067(3) Uani C 1.0
C29 0.7624(7) 0.6806(7) 1.0268(5) 0.054(3) Uani C 1.0
C30 0.7532(8) 0.5461(8) 1.0143(5) 0.077(3) Uani C 1.0
C31 0.8532(11) 0.4909(9) 1.0609(6) 0.105(5) Uani C 1.0
C32 0.9584(9) 0.5703(10) 1.1180(6) 0.112(5) Uani C 1.0
C33 0.9684(8) 0.7033(12) 1.1308(5) 0.110(4) Uani C 1.0
C34 0.8692(9) 0.7601(8) 1.0847(5) 0.080(3) Uani C 1.0
O1Thf 0.0194(11) 0.8757(18) 0.6781(12) 0.239(7) Uani O 1.0
C1Thf 0.1577(13) 0.8792(21) 0.7126(15) 0.214(8) Uani C 1.0
C2Thf 0.2216(14) 0.9914(20) 0.6923(16) 0.221(9) Uani C 1.0
C3Thf 0.1312(21) 1.0153(27) 0.6221(18) 0.282(9) Uani C 1.0
C4Thf 0.0073(17) 0.9852(24) 0.6408(20) 0.266(9) Uani C 1.0
HC1 0.8600 0.6798 0.7354 0.050 Uani H 1.0
HC4 0.3851 0.6720 0.7131 0.040 Uani H 1.0
HC5 0.4996 0.8852 0.7431 0.051 Uani H 1.0
HC8 0.8177 0.6380 0.8690 0.042 Uani H 1.0
HC10 0.8471 0.2407 0.6696 0.066 Uani H 1.0
HC11 0.7328 0.0296 0.6155 0.077 Uani H 1.0
HC12 0.4933 -0.0039 0.5873 0.081 Uani H 1.0
HC13 0.3699 0.1792 0.6078 0.071 Uani H 1.0
HC17 0.2575 0.9082 0.9599 0.080 Uani H 1.0
HC18 0.2328 0.8908 1.1009 0.088 Uani H 1.0
HC19 0.3999 0.8035 1.1895 0.088 Uani H 1.0
HC20 0.5893 0.7296 1.1347 0.079 Uani H 1.0
HC24 0.2788 0.4881 0.7595 0.074 Uani H 1.0
HC25 0.0398 0.4682 0.7138 0.102 Uani H 1.0
HC26 -0.0576 0.3926 0.5615 0.113 Uani H 1.0
HC27 0.0758 0.3357 0.4524 0.115 Uani H 1.0
HC28 0.3150 0.3547 0.4963 0.078 Uani H 1.0
HC30 0.6756 0.4886 0.9723 0.099 Uani H 1.0
HC31 0.8476 0.3935 1.0523 0.147 Uani H 1.0
HC32 1.0296 0.5302 1.1511 0.146 Uani H 1.0
HC33 1.0463 0.7600 1.1730 0.155 Uani H 1.0
HC34 0.8757 0.8575 1.0937 0.103 Uani H 1.0
H1C1Thf 0.1931 0.7962 0.6832 0.313 Uani H 1.0
H2C1Thf 0.1733 0.8907 0.7784 0.331 Uani H 1.0
H1C2Thf 0.3085 0.9705 0.6736 0.288 Uani H 1.0
H2C2Thf 0.2378 1.0697 0.7453 0.353 Uani H 1.0
H1C3Thf 0.1421 0.9573 0.5635 0.353 Uani H 1.0
H2C3Thf 0.1437 1.1095 0.6212 0.494 Uani H 1.0
H1C4Thf -0.0622 0.9614 0.5850 0.324 Uani H 1.0
H2C4Thf -0.0178 1.0619 0.6845 0.456 Uani H 1.0

loop_
_atom_site_aniso_label
_atom_site_aniso_U_11
_atom_site_aniso_U_22
_atom_site_aniso_U_33
_atom_site_aniso_U_12
_atom_site_aniso_U_13
_atom_site_aniso_U_23
_atom_site_aniso_type_symbol
Br1 0.0907(9) 0.0734(9) 0.0554(7) 0.0215(7) 0.0078(6) 0.0243(6) Br
Br2 0.0622(8) 0.095(1) 0.086(1) -0.0070(7) 0.0040(7) 0.0099(8) Br
S1 0.061(2) 0.044(1) 0.059(2) 0.009(1) 0.020(1) 0.021(1) S
N1 0.047(3) 0.052(2) 0.037(3) 0.018(2) 0.015(2) 0.016(2) N
N2 0.043(3) 0.042(4) 0.051(3) 0.011(3) 0.011(2) 0.004(2) N
C1 0.044(2) 0.043(2) 0.048(3) 0.009(1) 0.015(2) 0.013(2) C
C2 0.041(2) 0.040(1) 0.037(2) 0.013(2) 0.013(2) 0.010(1) C
C3 0.042(2) 0.038(2) 0.033(3) 0.014(1) 0.010(2) 0.010(2) C
C4 0.048(2) 0.040(2) 0.039(2) 0.017(2) 0.010(2) 0.015(2) C
C5 0.054(2) 0.036(2) 0.048(3) 0.015(2) 0.014(2) 0.016(2) C
C6 0.048(3) 0.032(2) 0.043(2) 0.013(2) 0.011(2) 0.008(2) C
C7 0.043(2) 0.034(2) 0.040(2) 0.009(2) 0.008(2) 0.005(2) C
C8 0.041(2) 0.040(2) 0.046(3) 0.006(2) 0.009(2) 0.008(2) C
C9 0.057(2) 0.048(2) 0.032(3) 0.019(2) 0.016(2) 0.015(2) C
C10 0.076(3) 0.054(2) 0.046(4) 0.030(2) 0.021(3) 0.017(2) C
C11 0.103(5) 0.050(2) 0.047(4) 0.029(2) 0.022(5) 0.015(2) C
C12 0.104(5) 0.046(2) 0.050(4) 0.011(2) 0.015(4) 0.013(2) C
C13 0.078(3) 0.048(2) 0.050(4) 0.003(2) 0.011(4) 0.014(2) C
C14 0.058(2) 0.046(2) 0.034(3) 0.010(2) 0.013(2) 0.013(2) C
C15 0.047(3) 0.050(2) 0.038(3) 0.009(2) 0.011(3) 0.014(2) C
C16 0.047(3) 0.045(4) 0.051(2) 0.005(2) 0.014(2) 0.000(2) C
C17 0.056(3) 0.077(5) 0.062(3) 0.014(3) 0.023(3) 0.002(3) C
C18 0.065(4) 0.087(5) 0.064(3) 0.008(3) 0.030(3) 0.001(3) C
C19 0.076(4) 0.086(5) 0.057(3) 0.005(4) 0.030(3) 0.007(3) C
C20 0.072(4) 0.076(5) 0.050(3) 0.008(4) 0.022(3) 0.012(3) C
C21 0.053(3) 0.046(4) 0.045(2) 0.001(2) 0.013(2) 0.004(2) C
C22 0.049(3) 0.042(4) 0.040(3) 0.004(3) 0.007(3) 0.007(3) C
C23 0.053(3) 0.055(6) 0.049(4) 0.003(3) 0.011(2) 0.015(4) C
C24 0.059(3) 0.075(5) 0.067(3) 0.013(3) 0.023(3) 0.026(4) C
C25 0.058(3) 0.101(7) 0.105(6) 0.017(4) 0.029(3) 0.050(6) C
C26 0.054(3) 0.110(8) 0.116(7) 0.002(3) 0.006(3) 0.055(7) C
C27 0.063(3) 0.110(7) 0.084(4) -0.006(4) -0.010(3) 0.032(5) C
C28 0.061(3) 0.080(5) 0.054(4) -0.001(3) 0.000(3) 0.016(4) C
C29 0.062(4) 0.061(4) 0.044(5) 0.018(4) 0.020(3) 0.013(4) C
C30 0.112(5) 0.063(4) 0.065(5) 0.037(4) 0.026(3) 0.021(4) C
C31 0.153(8) 0.111(5) 0.078(7) 0.083(6) 0.043(5) 0.044(6) C
C32 0.115(6) 0.178(9) 0.071(7) 0.091(7) 0.038(4) 0.056(7) C
C33 0.078(4) 0.174(9) 0.080(5) 0.037(5) 0.003(4) 0.042(6) C
C34 0.066(5) 0.102(4) 0.067(5) 0.008(4) 0.002(3) 0.021(4) C
O1Thf 0.111(7) 0.346(9) 0.304(9) 0.032(9) 0.037(9) 0.164(9) O
C1Thf 0.116(7) 0.265(9) 0.294(9) 0.037(9) 0.029(9) 0.137(9) C
C2Thf 0.134(8) 0.237(9) 0.304(9) 0.020(9) 0.014(9) 0.114(9) C
C3Thf 0.148(9) 0.322(9) 0.422(9) 0.007(9) -0.009(9) 0.228(9) C
C4Thf 0.138(8) 0.289(9) 0.408(9) 0.099(9) 0.043(9) 0.150(9) C

loop_
_geom_angle_atom_site_label_1
_geom_angle_atom_site_label_2
_geom_angle_atom_site_label_3
_geom_angle
_geom_angle_site_symmetry_1
_geom_angle_site_symmetry_2
_geom_angle_site_symmetry_3
_geom_angle_publ_flag
C1 S1 C5 93.0(4) 1_555 1_555 1_555 no
C2 N1 C9 119.0(7) 1_555 1_555 1_555 no
C6 N2 C16 119.6(8) 1_555 1_555 1_555 no
S1 C1 C2 113.1(6) 1_555 1_555 1_555 no
S1 C1 C8 109.6(6) 1_555 1_555 1_555 no
C2 C1 C8 109.3(7) 1_555 1_555 1_555 no
N1 C2 C1 112.6(7) 1_555 1_555 1_555 no
N1 C2 C3 121.6(8) 1_555 1_555 1_555 no
C1 C2 C3 125.7(7) 1_555 1_555 1_555 no
C2 C3 C4 119.8(8) 1_555 1_555 1_555 no
C2 C3 C15 119.2(8) 1_555 1_555 1_555 no
C4 C3 C15 120.9(8) 1_555 1_555 1_555 no
Br1 C4 C3 107.8(5) 1_555 1_555 1_555 no
Br1 C4 C5 110.2(6) 1_555 1_555 1_555 no
C3 C4 C5 115.1(7) 1_555 1_555 1_555 no
S1 C5 C4 111.0(6) 1_555 1_555 1_555 no
S1 C5 C6 115.1(6) 1_555 1_555 1_555 no
C4 C5 C6 107.5(7) 1_555 1_555 1_555 no
N2 C6 C5 113.5(8) 1_555 1_555 1_555 no
N2 C6 C7 123.7(8) 1_555 1_555 1_555 no
C5 C6 C7 122.7(8) 1_555 1_555 1_555 no
C6 C7 C8 121.5(8) 1_555 1_555 1_555 no
C6 C7 C22 118.0(8) 1_555 1_555 1_555 no
C8 C7 C22 120.5(8) 1_555 1_555 1_555 no
Br2 C8 C1 109.2(6) 1_555 1_555 1_555 no
Br2 C8 C7 110.0(6) 1_555 1_555 1_555 no
C1 C8 C7 115.3(7) 1_555 1_555 1_555 no
N1 C9 C10 117.7(9) 1_555 1_555 1_555 no
N1 C9 C14 123.2(8) 1_555 1_555 1_555 no
C10 C9 C14 119.1(9) 1_555 1_555 1_555 no
C9 C10 C11 119.8(10) 1_555 1_555 1_555 no
C10 C11 C12 121.9(9) 1_555 1_555 1_555 no
C11 C12 C13 118.9(10) 1_555 1_555 1_555 no
C12 C13 C14 121.8(10) 1_555 1_555 1_555 no
C9 C14 C13 118.4(9) 1_555 1_555 1_555 no
C9 C14 C15 116.3(8) 1_555 1_555 1_555 no
C13 C14 C15 125.3(9) 1_555 1_555 1_555 no
C3 C15 C14 120.5(8) 1_555 1_555 1_555 no
C3 C15 C23 121.7(8) 1_555 1_555 1_555 no
C14 C15 C23 117.7(8) 1_555 1_555 1_555 no
N2 C16 C17 119.8(9) 1_555 1_555 1_555 no
N2 C16 C21 122.7(8) 1_555 1_555 1_555 no
C17 C16 C21 117.5(9) 1_555 1_555 1_555 no
C16 C17 C18 121.4(10) 1_555 1_555 1_555 no
C17 C18 C19 120.8(10) 1_555 1_555 1_555 no
C18 C19 C20 120.3(10) 1_555 1_555 1_555 no
C19 C20 C21 120.8(10) 1_555 1_555 1_555 no
C16 C21 C20 119.2(9) 1_555 1_555 1_555 no
C16 C21 C22 116.6(8) 1_555 1_555 1_555 no
C20 C21 C22 124.2(9) 1_555 1_555 1_555 no
C7 C22 C21 119.3(8) 1_555 1_555 1_555 no
C7 C22 C29 121.4(8) 1_555 1_555 1_555 no
C21 C22 C29 119.2(8) 1_555 1_555 1_555 no
C15 C23 C24 120.7(6) 1_555 1_555 1_555 no
C15 C23 C28 118.9(6) 1_555 1_555 1_555 no
C24 C23 C28 120.4(7) 1_555 1_555 1_555 no
C23 C24 C25 119.4(6) 1_555 1_555 1_555 no
C24 C25 C26 119.7(7) 1_555 1_555 1_555 no
C25 C26 C27 121.3(8) 1_555 1_555 1_555 no
C26 C27 C28 119.7(7) 1_555 1_555 1_555 no
C23 C28 C27 119.4(6) 1_555 1_555 1_555 no
C22 C29 C30 119.1(7) 1_555 1_555 1_555 no
C22 C29 C34 120.5(7) 1_555 1_555 1_555 no
C30 C29 C34 120.4(7) 1_555 1_555 1_555 no
C29 C30 C31 119.4(6) 1_555 1_555 1_555 no
C30 C31 C32 119.7(7) 1_555 1_555 1_555 no
C31 C32 C33 121.3(8) 1_555 1_555 1_555 no
C32 C33 C34 119.7(7) 1_555 1_555 1_555 no
C29 C34 C33 119.4(6) 1_555 1_555 1_555 no
C1Thf O1Thf C4Thf 105.7(10) 1_555 1_555 1_555 no
O1Thf C1Thf C2Thf 105.4(9) 1_555 1_555 1_555 no
C1Thf C2Thf C3Thf 105.1(9) 1_555 1_555 1_555 no
C2Thf C3Thf C4Thf 103.7(12) 1_555 1_555 1_555 no
O1Thf C4Thf C3Thf 106.4(9) 1_555 1_555 1_555 no

loop_
_geom_bond_atom_site_label_1
_geom_bond_atom_site_label_2
_geom_bond_distance
_geom_bond_site_symmetry_1
_geom_bond_site_symmetry_2
_geom_bond_publ_flag
Br1 C4 1.991(8) 1_555 1_555 no
Br2 C8 1.959(8) 1_555 1_555 no
S1 C1 1.813(9) 1_555 1_555 no
S1 C5 1.806(9) 1_555 1_555 no
N1 C2 1.334(10) 1_555 1_555 no
N1 C9 1.361(11) 1_555 1_555 no
N2 C6 1.305(10) 1_555 1_555 no
N2 C16 1.339(11) 1_555 1_555 no
C1 C2 1.491(12) 1_555 1_555 no
C1 C8 1.516(11) 1_555 1_555 no
C2 C3 1.425(11) 1_555 1_555 no
C3 C4 1.513(11) 1_555 1_555 no
C3 C15 1.362(11) 1_555 1_555 no
C4 C5 1.526(12) 1_555 1_555 no
C5 C6 1.498(12) 1_555 1_555 no
C6 C7 1.426(11) 1_555 1_555 no
C7 C8 1.515(11) 1_555 1_555 no
C7 C22 1.383(11) 1_555 1_555 no
C9 C10 1.421(12) 1_555 1_555 no
C9 C14 1.411(12) 1_555 1_555 no
C10 C11 1.352(13) 1_555 1_555 no
C11 C12 1.404(15) 1_555 1_555 no
C12 C13 1.356(13) 1_555 1_555 no
C13 C14 1.414(12) 1_555 1_555 no
C14 C15 1.419(12) 1_555 1_555 no
C15 C23 1.524(11) 1_555 1_555 no
C16 C17 1.427(12) 1_555 1_555 no
C16 C21 1.428(12) 1_555 1_555 no
C17 C18 1.351(14) 1_555 1_555 no
C18 C19 1.406(15) 1_555 1_555 no
C19 C20 1.352(13) 1_555 1_555 no
C20 C21 1.423(13) 1_555 1_555 no
C21 C22 1.438(12) 1_555 1_555 no
C22 C29 1.493(11) 1_555 1_555 no
C23 C24 1.379(6) 1_555 1_555 no
C23 C28 1.379(6) 1_555 1_555 no
C24 C25 1.398(7) 1_555 1_555 no
C25 C26 1.363(7) 1_555 1_555 no
C26 C27 1.363(7) 1_555 1_555 no
C27 C28 1.398(7) 1_555 1_555 no
C29 C30 1.379(6) 1_555 1_555 no
C29 C34 1.379(6) 1_555 1_555 no
C30 C31 1.398(7) 1_555 1_555 no
C31 C32 1.363(7) 1_555 1_555 no
C32 C33 1.363(7) 1_555 1_555 no
C33 C34 1.398(7) 1_555 1_555 no
O1Thf C1Thf 1.419(7) 1_555 1_555 no
O1Thf C4Thf 1.427(12) 1_555 1_555 no
C1Thf C2Thf 1.453(8) 1_555 1_555 no
C2Thf C3Thf 1.402(12) 1_555 1_555 no
C3Thf C4Thf 1.384(16) 1_555 1_555 no
